data_1563335
loop_
_publ_author_name
'Qin, Junsheng'
'Du, Dongying'
'Chen, Lei'
'Sun, Xiuyun'
'Lan, Yaqian'
'Su, Zhongmin'

_publ_section_title
;
 Syntheses, structures and luminescent properties of a series of 3D
 lanthanide coordination polymers with tripodal semirigid ligand
;
_journal_issue 2
_journal_name_full 'Journal of Solid State Chemistry'
_journal_page_first 373
_journal_page_last 378
_journal_paper_doi 10.1016/j.jssc.2010.11.012
_journal_volume 184
_journal_year 2011
_chemical_formula_moiety 'C15 H13 Er O10'
_chemical_formula_sum 'C15 H13 Er O10'
_chemical_formula_weight 520.35
_space_group_IT_number 2
_space_group_name_Hall '-P 1'
_space_group_name_H-M_alt 'P -1'
_symmetry_cell_setting triclinic
_symmetry_space_group_name_Hall '-P 1'
_symmetry_space_group_name_H-M 'P -1'
_atom_sites_solution_hydrogens geom
_atom_sites_solution_primary direct
_atom_sites_solution_secondary difmap
_audit_creation_method SHELXL-97
_cell_angle_alpha 94.441(2)
_cell_angle_beta 99.3050(10)
_cell_angle_gamma 111.5270(10)
_cell_formula_units_Z 2
_cell_length_a 9.3490(12)
_cell_length_b 9.8000(13)
_cell_length_c 11.3790(15)
_cell_measurement_temperature 293(2)
_cell_volume 946.4(2)
_computing_cell_refinement 'SMART (Bruker, 1997)'
_computing_data_collection 'SMART (Bruker, 1997)'
_computing_data_reduction SAINT
_computing_molecular_graphics 'SHELXTL-PLUS (Sheldrick, 1990)'
_computing_publication_material SHELXL-97
_computing_structure_refinement 'SHELXL-97 (Sheldrick, 1997)'
_computing_structure_solution 'SHELXS-97(Sheldrick, 1997)'
_diffrn_ambient_temperature 293(2)
_diffrn_measured_fraction_theta_full 0.984
_diffrn_measured_fraction_theta_max 0.984
_diffrn_measurement_device_type 'Bruker APEX CCD area-detector'
_diffrn_measurement_method '\w scans'
_diffrn_radiation_monochromator graphite
_diffrn_radiation_source 'fine-focus sealed tube'
_diffrn_radiation_type MoK\a
_diffrn_radiation_wavelength 0.71069
_diffrn_reflns_av_R_equivalents 0.0177
_diffrn_reflns_av_sigmaI/netI 0.0374
_diffrn_reflns_limit_h_max 11
_diffrn_reflns_limit_h_min -11
_diffrn_reflns_limit_k_max 11
_diffrn_reflns_limit_k_min -10
_diffrn_reflns_limit_l_max 13
_diffrn_reflns_limit_l_min -12
_diffrn_reflns_number 4765
_diffrn_reflns_theta_full 25.00
_diffrn_reflns_theta_max 25.00
_diffrn_reflns_theta_min 1.83
_exptl_absorpt_coefficient_mu 4.481
_exptl_absorpt_correction_T_max 0.5935
_exptl_absorpt_correction_T_min 0.5341
_exptl_absorpt_correction_type multi-scan
_exptl_absorpt_process_details 'SADABS(Sheldrick, 1996)'
_exptl_crystal_colour colourless
_exptl_crystal_density_diffrn 1.826
_exptl_crystal_density_method 'not measured'
_exptl_crystal_description block
_exptl_crystal_F_000 502
_exptl_crystal_size_max 0.16
_exptl_crystal_size_mid 0.14
_exptl_crystal_size_min 0.13
_platon_squeeze_details ' ?'
_refine_diff_density_max 1.928
_refine_diff_density_min -1.241
_refine_diff_density_rms 0.208
_refine_ls_extinction_method none
_refine_ls_goodness_of_fit_ref 1.002
_refine_ls_hydrogen_treatment constr
_refine_ls_matrix_type full
_refine_ls_number_parameters 235
_refine_ls_number_reflns 3287
_refine_ls_number_restraints 0
_refine_ls_restrained_S_all 1.002
_refine_ls_R_factor_all 0.0392
_refine_ls_R_factor_gt 0.0355
_refine_ls_shift/su_max 0.001
_refine_ls_shift/su_mean 0.000
_refine_ls_structure_factor_coef Fsqd
_refine_ls_weighting_details 'calc w=1/[\s^2^(Fo^2^)+(0.0894P)^2^+1.7738P] where P=(Fo^2^+2Fc^2^)/3'
_refine_ls_weighting_scheme calc
_refine_ls_wR_factor_gt 0.1122
_refine_ls_wR_factor_ref 0.1156
_reflns_number_gt 3008
_reflns_number_total 3287
_reflns_threshold_expression >2sigma(I)
_cod_data_source_file JSSC-2011-184-373.cif
_cod_data_source_block Er
_cod_depositor_comments
;
The following automatic conversions were performed:

data item '_symmetry_cell_setting' value 'Triclinic' was changed to
'triclinic' in accordance with the built-in table derived from the
CIF Core dictionary named 'cif_core.dic' version 2.4.5 last updated
on 2014-11-21.

Automatic conversion script
Id: cif_fix_values 8369 2020-08-20 11:38:08Z andrius 
;
_cod_original_sg_symbol_Hall -P1
_cod_original_sg_symbol_H-M P-1
_cod_database_code 1563335

loop_
_symmetry_equiv_pos_as_xyz
'x, y, z'
'-x, -y, -z'

loop_
_atom_site_label
_atom_site_type_symbol
_atom_site_fract_x
_atom_site_fract_y
_atom_site_fract_z
_atom_site_U_iso_or_equiv
_atom_site_adp_type
_atom_site_occupancy
_atom_site_symmetry_multiplicity
_atom_site_calc_flag
_atom_site_refinement_flags
_atom_site_disorder_assembly
_atom_site_disorder_group
C1 C 0.1761(8) 0.4130(8) 0.7470(6) 0.0225(15) Uani 1 1 d . . .
C2 C 0.1170(9) 0.3302(8) 0.6259(7) 0.0266(16) Uani 1 1 d . . .
C3 C 0.1851(10) 0.2376(10) 0.5767(7) 0.0332(18) Uani 1 1 d . . .
H3 H 0.2706 0.2277 0.6242 0.040 Uiso 1 1 calc R . .
C4 C 0.1306(10) 0.1631(9) 0.4633(7) 0.0310(18) Uani 1 1 d . . .
H4 H 0.1768 0.1016 0.4345 0.037 Uiso 1 1 calc R . .
C5 C 0.0047(9) 0.1790(8) 0.3898(7) 0.0254(16) Uani 1 1 d . . .
C6 C -0.0684(10) 0.2651(10) 0.4324(8) 0.037(2) Uani 1 1 d . . .
H6 H -0.1530 0.2744 0.3832 0.044 Uiso 1 1 calc R . .
C7 C -0.0146(10) 0.3378(10) 0.5496(7) 0.0335(19) Uani 1 1 d . . .
H7 H -0.0664 0.3936 0.5792 0.040 Uiso 1 1 calc R . .
C8 C 0.0493(8) 0.0778(8) 0.2065(6) 0.0208(15) Uani 1 1 d . . .
C9 C 0.0143(8) -0.0640(8) 0.1544(6) 0.0188(14) Uani 1 1 d . . .
H9 H -0.0768 -0.1405 0.1627 0.023 Uiso 1 1 calc R . .
C10 C 0.1156(8) -0.0929(8) 0.0894(6) 0.0188(14) Uani 1 1 d . . .
C11 C 0.2505(8) 0.0231(7) 0.0789(6) 0.0174(14) Uani 1 1 d . . .
H11 H 0.3219 0.0036 0.0391 0.021 Uiso 1 1 calc R . .
C12 C 0.2811(8) 0.1680(8) 0.1268(6) 0.0194(14) Uani 1 1 d . . .
C13 C 0.1790(8) 0.1959(8) 0.1909(6) 0.0213(15) Uani 1 1 d . . .
H13 H 0.1971 0.2924 0.2231 0.026 Uiso 1 1 calc R . .
C14 C 0.0815(8) -0.2458(8) 0.0336(6) 0.0189(14) Uani 1 1 d . . .
C15 C 0.4169(8) 0.2915(8) 0.1032(6) 0.0204(15) Uani 1 1 d . . .
Er1 Er 0.27581(3) 0.54510(3) 0.98869(3) 0.01755(15) Uani 1 1 d . . .
O1 O 0.1222(6) 0.5052(6) 0.7833(5) 0.0275(12) Uani 1 1 d . . .
O2 O 0.2802(6) 0.3885(6) 0.8174(5) 0.0254(11) Uani 1 1 d . . .
O1W O 0.4860(6) 0.7165(6) 1.1444(5) 0.0276(12) Uani 1 1 d . . .
O3 O 0.5476(6) 0.2774(6) 0.1061(5) 0.0265(11) Uani 1 1 d . . .
O2W O 0.1912(7) 0.5475(7) 1.1809(5) 0.0326(13) Uani 1 1 d . . .
O4 O 0.3998(6) 0.4094(5) 0.0781(5) 0.0262(11) Uani 1 1 d . . .
O3W O 0.6120(7) 0.0339(7) 0.1941(6) 0.0424(15) Uani 1 1 d . . .
O5 O 0.1898(6) -0.2687(6) -0.0090(5) 0.0267(11) Uani 1 1 d . . .
O6 O -0.0503(6) -0.3447(5) 0.0293(5) 0.0270(12) Uani 1 1 d . . .
O7 O -0.0565(6) 0.1044(6) 0.2727(4) 0.0230(11) Uani 1 1 d . . .

loop_
_atom_site_aniso_label
_atom_site_aniso_U_11
_atom_site_aniso_U_22
_atom_site_aniso_U_33
_atom_site_aniso_U_23
_atom_site_aniso_U_13
_atom_site_aniso_U_12
C1 0.022(4) 0.023(4) 0.019(4) 0.001(3) 0.005(3) 0.006(3)
C2 0.028(4) 0.021(4) 0.031(4) 0.001(3) 0.006(3) 0.009(3)
C3 0.033(4) 0.045(5) 0.029(4) 0.003(4) 0.002(3) 0.025(4)
C4 0.035(4) 0.037(5) 0.028(4) -0.006(3) 0.004(3) 0.026(4)
C5 0.027(4) 0.019(4) 0.027(4) -0.001(3) 0.011(3) 0.003(3)
C6 0.028(4) 0.047(5) 0.041(5) 0.001(4) 0.005(4) 0.023(4)
C7 0.037(5) 0.039(5) 0.028(4) -0.013(3) 0.001(3) 0.023(4)
C8 0.022(4) 0.024(4) 0.019(3) -0.001(3) 0.008(3) 0.011(3)
C9 0.015(3) 0.016(3) 0.024(4) 0.007(3) 0.007(3) 0.003(3)
C10 0.019(3) 0.015(3) 0.018(3) -0.001(3) 0.003(3) 0.001(3)
C11 0.016(3) 0.016(3) 0.022(3) 0.005(3) 0.009(3) 0.005(3)
C12 0.016(3) 0.016(3) 0.021(3) 0.001(3) -0.001(3) 0.002(3)
C13 0.019(4) 0.017(4) 0.023(4) -0.004(3) 0.001(3) 0.004(3)
C14 0.020(4) 0.016(3) 0.017(3) 0.001(3) 0.000(3) 0.005(3)
C15 0.021(4) 0.014(3) 0.021(3) -0.001(3) 0.002(3) 0.004(3)
Er1 0.0143(2) 0.0118(2) 0.0229(2) -0.00062(13) 0.00339(13) 0.00169(14)
O1 0.031(3) 0.025(3) 0.027(3) -0.001(2) 0.003(2) 0.014(2)
O2 0.018(3) 0.027(3) 0.028(3) -0.003(2) 0.002(2) 0.008(2)
O1W 0.020(3) 0.023(3) 0.032(3) -0.006(2) -0.002(2) 0.004(2)
O3 0.016(3) 0.018(3) 0.044(3) 0.004(2) 0.011(2) 0.003(2)
O2W 0.029(3) 0.033(3) 0.031(3) -0.001(2) 0.008(2) 0.007(3)
O4 0.021(3) 0.016(3) 0.036(3) 0.005(2) 0.004(2) 0.002(2)
O3W 0.034(3) 0.035(3) 0.054(4) 0.004(3) 0.003(3) 0.011(3)
O5 0.024(3) 0.021(3) 0.038(3) 0.000(2) 0.012(2) 0.010(2)
O6 0.018(3) 0.015(3) 0.039(3) 0.000(2) 0.007(2) -0.004(2)
O7 0.018(2) 0.027(3) 0.021(2) -0.005(2) 0.006(2) 0.006(2)

loop_
_atom_type_symbol
_atom_type_description
_atom_type_scat_dispersion_real
_atom_type_scat_dispersion_imag
_atom_type_scat_source
C C 0.0030 0.0020 'International Tables Vol C Tables 4.2.6.8 and 6.1.1.4'
H H 0.0000 0.0000 'International Tables Vol C Tables 4.2.6.8 and 6.1.1.4'
Er Er -0.2590 4.9580 'International Tables Vol C Tables 4.2.6.8 and 6.1.1.4'
O O 0.0110 0.0060 'International Tables Vol C Tables 4.2.6.8 and 6.1.1.4'

loop_
_geom_angle_atom_site_label_1
_geom_angle_atom_site_label_2
_geom_angle_atom_site_label_3
_geom_angle
_geom_angle_site_symmetry_1
_geom_angle_site_symmetry_3
O2 C1 O1 119.9(6) . .
O2 C1 C2 119.0(7) . .
O1 C1 C2 121.1(7) . .
O2 C1 Er1 58.7(4) . .
O1 C1 Er1 61.3(4) . .
C2 C1 Er1 174.1(5) . .
C3 C2 C7 115.8(7) . .
C3 C2 C1 123.0(7) . .
C7 C2 C1 121.2(7) . .
C4 C3 C2 122.4(7) . .
C4 C3 H3 118.8 . .
C2 C3 H3 118.8 . .
C3 C4 C5 119.7(7) . .
C3 C4 H4 120.2 . .
C5 C4 H4 120.2 . .
C6 C5 C4 120.9(7) . .
C6 C5 O7 117.0(7) . .
C4 C5 O7 122.0(7) . .
C5 C6 C7 119.1(8) . .
C5 C6 H6 120.5 . .
C7 C6 H6 120.5 . .
C6 C7 C2 122.1(7) . .
C6 C7 H7 119.0 . .
C2 C7 H7 119.0 . .
C9 C8 C13 122.0(6) . .
C9 C8 O7 118.3(6) . .
C13 C8 O7 119.5(6) . .
C8 C9 C10 119.5(6) . .
C8 C9 H9 120.2 . .
C10 C9 H9 120.2 . .
C11 C10 C9 119.0(6) . .
C11 C10 C14 120.5(6) . .
C9 C10 C14 120.5(6) . .
C12 C11 C10 121.1(6) . .
C12 C11 H11 119.4 . .
C10 C11 H11 119.4 . .
C11 C12 C13 119.4(6) . .
C11 C12 C15 120.0(6) . .
C13 C12 C15 120.5(6) . .
C8 C13 C12 118.8(7) . .
C8 C13 H13 120.6 . .
C12 C13 H13 120.6 . .
O6 C14 O5 123.4(7) . .
O6 C14 C10 119.3(6) . .
O5 C14 C10 117.3(6) . .
O4 C15 O3 121.2(6) . .
O4 C15 C12 118.9(6) . .
O3 C15 C12 119.8(6) . .
O5 Er1 O6 101.90(19) 1_566 2_556
O5 Er1 O4 152.7(2) 1_566 1_556
O6 Er1 O4 86.78(19) 2_556 1_556
O5 Er1 O3 76.76(18) 1_566 2_666
O6 Er1 O3 148.5(2) 2_556 2_666
O4 Er1 O3 108.96(18) 1_556 2_666
O5 Er1 O2 128.25(19) 1_566 .
O6 Er1 O2 77.38(18) 2_556 .
O4 Er1 O2 78.76(18) 1_556 .
O3 Er1 O2 79.26(18) 2_666 .
O5 Er1 O1W 82.80(19) 1_566 .
O6 Er1 O1W 139.20(19) 2_556 .
O4 Er1 O1W 74.17(18) 1_556 .
O3 Er1 O1W 72.22(19) 2_666 .
O2 Er1 O1W 131.00(17) . .
O5 Er1 O1 76.84(19) 1_566 .
O6 Er1 O1 71.85(19) 2_556 .
O4 Er1 O1 130.31(18) 1_556 .
O3 Er1 O1 77.37(18) 2_666 .
O2 Er1 O1 53.38(17) . .
O1W Er1 O1 146.51(18) . .
O5 Er1 O2W 76.8(2) 1_566 .
O6 Er1 O2W 72.37(19) 2_556 .
O4 Er1 O2W 81.4(2) 1_556 .
O3 Er1 O2W 135.42(19) 2_666 .
O2 Er1 O2W 144.50(19) . .
O1W Er1 O2W 69.36(19) . .
O1 Er1 O2W 129.35(18) . .
O5 Er1 C1 102.9(2) 1_566 .
O6 Er1 C1 71.7(2) 2_556 .
O4 Er1 C1 104.4(2) 1_556 .
O3 Er1 C1 78.0(2) 2_666 .
O2 Er1 C1 26.75(19) . .
O1W Er1 C1 147.5(2) . .
O1 Er1 C1 26.67(19) . .
O2W Er1 C1 143.1(2) . .
C1 O1 Er1 92.1(4) . .
C1 O2 Er1 94.5(4) . .
C15 O3 Er1 113.9(4) . 2_666
C15 O4 Er1 156.0(5) . 1_554
C14 O5 Er1 133.8(5) . 1_544
C14 O6 Er1 172.3(5) . 2_556
C5 O7 C8 117.6(5) . .

loop_
_geom_bond_atom_site_label_1
_geom_bond_atom_site_label_2
_geom_bond_distance
_geom_bond_site_symmetry_2
C1 O2 1.264(9) .
C1 O1 1.258(9) .
C1 C2 1.454(10) .
C1 Er1 2.801(7) .
C2 C3 1.415(10) .
C2 C7 1.416(11) .
C3 C4 1.351(11) .
C3 H3 0.9300 .
C4 C5 1.395(11) .
C4 H4 0.9300 .
C5 C6 1.372(11) .
C5 O7 1.390(9) .
C6 C7 1.382(12) .
C6 H6 0.9300 .
C7 H7 0.9300 .
C8 C9 1.366(10) .
C8 C13 1.383(10) .
C8 O7 1.418(8) .
C9 C10 1.384(10) .
C9 H9 0.9300 .
C10 C11 1.384(9) .
C10 C14 1.479(9) .
C11 C12 1.389(10) .
C11 H11 0.9300 .
C12 C13 1.380(10) .
C12 C15 1.477(10) .
C13 H13 0.9300 .
C14 O6 1.248(9) .
C14 O5 1.272(8) .
C15 O4 1.270(8) .
C15 O3 1.275(9) .
Er1 O5 2.248(5) 1_566
Er1 O6 2.259(5) 2_556
Er1 O4 2.260(5) 1_556
Er1 O3 2.382(5) 2_666
Er1 O2 2.401(5) .
Er1 O1W 2.411(5) .
Er1 O1 2.458(5) .
Er1 O2W 2.445(5) .
O3 Er1 2.382(5) 2_666
O4 Er1 2.260(5) 1_554
O5 Er1 2.248(5) 1_544
O6 Er1 2.259(5) 2_556

loop_
_geom_torsion_atom_site_label_1
_geom_torsion_atom_site_label_2
_geom_torsion_atom_site_label_3
_geom_torsion_atom_site_label_4
_geom_torsion
_geom_torsion_site_symmetry_1
_geom_torsion_site_symmetry_2
_geom_torsion_site_symmetry_3
_geom_torsion_site_symmetry_4
O2 C1 C2 C3 -9.0(11) . . . .
O1 C1 C2 C3 172.9(7) . . . .
Er1 C1 C2 C3 -75(5) . . . .
O2 C1 C2 C7 170.9(7) . . . .
O1 C1 C2 C7 -7.2(11) . . . .
Er1 C1 C2 C7 105(5) . . . .
C7 C2 C3 C4 1.2(13) . . . .
C1 C2 C3 C4 -178.9(8) . . . .
C2 C3 C4 C5 1.4(13) . . . .
C3 C4 C5 C6 -2.4(13) . . . .
C3 C4 C5 O7 -179.6(7) . . . .
C4 C5 C6 C7 0.7(13) . . . .
O7 C5 C6 C7 178.1(7) . . . .
C5 C6 C7 C2 2.1(14) . . . .
C3 C2 C7 C6 -3.0(13) . . . .
C1 C2 C7 C6 177.1(8) . . . .
C13 C8 C9 C10 3.6(11) . . . .
O7 C8 C9 C10 -180.0(6) . . . .
C8 C9 C10 C11 0.2(10) . . . .
C8 C9 C10 C14 179.1(6) . . . .
C9 C10 C11 C12 -3.5(10) . . . .
C14 C10 C11 C12 177.5(6) . . . .
C10 C11 C12 C13 3.2(10) . . . .
C10 C11 C12 C15 -173.4(6) . . . .
C9 C8 C13 C12 -3.9(11) . . . .
O7 C8 C13 C12 179.7(6) . . . .
C11 C12 C13 C8 0.5(10) . . . .
C15 C12 C13 C8 177.1(6) . . . .
C11 C10 C14 O6 -169.8(6) . . . .
C9 C10 C14 O6 11.2(10) . . . .
C11 C10 C14 O5 9.4(10) . . . .
C9 C10 C14 O5 -169.6(6) . . . .
C11 C12 C15 O4 137.5(7) . . . .
C13 C12 C15 O4 -39.0(10) . . . .
C11 C12 C15 O3 -41.3(10) . . . .
C13 C12 C15 O3 142.2(7) . . . .
O2 C1 Er1 O5 163.2(4) . . . 1_566
O1 C1 Er1 O5 -12.5(5) . . . 1_566
C2 C1 Er1 O5 -128(5) . . . 1_566
O2 C1 Er1 O6 -98.4(4) . . . 2_556
O1 C1 Er1 O6 85.9(4) . . . 2_556
C2 C1 Er1 O6 -29(5) . . . 2_556
O2 C1 Er1 O4 -16.8(5) . . . 1_556
O1 C1 Er1 O4 167.5(4) . . . 1_556
C2 C1 Er1 O4 52(5) . . . 1_556
O2 C1 Er1 O3 89.9(4) . . . 2_666
O1 C1 Er1 O3 -85.7(4) . . . 2_666
C2 C1 Er1 O3 159(5) . . . 2_666
O1 C1 Er1 O2 -175.7(7) . . . .
C2 C1 Er1 O2 69(5) . . . .
O2 C1 Er1 O1W 66.3(6) . . . .
O1 C1 Er1 O1W -109.4(5) . . . .
C2 C1 Er1 O1W 135(5) . . . .
O2 C1 Er1 O1 175.7(7) . . . .
C2 C1 Er1 O1 -115(5) . . . .
O2 C1 Er1 O2W -111.7(5) . . . .
O1 C1 Er1 O2W 72.6(5) . . . .
C2 C1 Er1 O2W -43(5) . . . .
O2 C1 O1 Er1 -4.3(7) . . . .
C2 C1 O1 Er1 173.8(6) . . . .
O5 Er1 O1 C1 167.5(4) 1_566 . . .
O6 Er1 O1 C1 -85.1(4) 2_556 . . .
O4 Er1 O1 C1 -16.0(5) 1_556 . . .
O3 Er1 O1 C1 88.3(4) 2_666 . . .
O2 Er1 O1 C1 2.4(4) . . . .
O1W Er1 O1 C1 113.4(5) . . . .
O2W Er1 O1 C1 -132.2(4) . . . .
O1 C1 O2 Er1 4.4(7) . . . .
C2 C1 O2 Er1 -173.7(6) . . . .
O5 Er1 O2 C1 -21.1(5) 1_566 . . .
O6 Er1 O2 C1 74.2(4) 2_556 . . .
O4 Er1 O2 C1 163.4(4) 1_556 . . .
O3 Er1 O2 C1 -84.6(4) 2_666 . . .
O1W Er1 O2 C1 -139.4(4) . . . .
O1 Er1 O2 C1 -2.4(4) . . . .
O2W Er1 O2 C1 106.2(5) . . . .
O4 C15 O3 Er1 -15.8(8) . . . 2_666
C12 C15 O3 Er1 163.0(5) . . . 2_666
O3 C15 O4 Er1 136.9(9) . . . 1_554
C12 C15 O4 Er1 -41.9(15) . . . 1_554
O6 C14 O5 Er1 -39.8(10) . . . 1_544
C10 C14 O5 Er1 141.0(5) . . . 1_544
O5 C14 O6 Er1 6(4) . . . 2_556
C10 C14 O6 Er1 -175(3) . . . 2_556
C6 C5 O7 C8 149.6(7) . . . .
C4 C5 O7 C8 -33.1(10) . . . .
C9 C8 O7 C5 127.1(7) . . . .
C13 C8 O7 C5 -56.4(9) . . . .

loop_
_platon_squeeze_void_nr
_platon_squeeze_void_average_x
_platon_squeeze_void_average_y
_platon_squeeze_void_average_z
_platon_squeeze_void_volume
_platon_squeeze_void_count_electrons
1 0.500 0.638 0.500 218.0 45.8
